data_4328974
loop_
_publ_author_name
'Yan-Yan Yin'
'Jian-Gong Ma'
'Zheng Niu'
'Xiao-Chang Cao'
'Wei Shi'
'Peng Cheng'

_publ_section_title
;
 Chiral Ni(II) Coordination Polymers: Structure-Driven Effects of
 Temperature and Polyvinylpyrrolidone
;
_journal_name_full 'Inorganic Chemistry'
_journal_page_first 4784
_journal_page_last 4790
_journal_paper_doi 10.1021/ic300106k
_journal_volume 51
_journal_year 2012
_chemical_absolute_configuration ad
_chemical_formula_sum 'C5 H11 N Ni O7 S'
_chemical_formula_weight 287.92
_chemical_name_systematic
; 
 ? 
;
_space_group_IT_number 4
_symmetry_cell_setting monoclinic
_symmetry_space_group_name_Hall 'P 2yb'
_symmetry_space_group_name_H-M 'P 1 21 1'
_atom_sites_solution_hydrogens geom
_atom_sites_solution_primary direct
_atom_sites_solution_secondary difmap
_audit_creation_method SHELXL-97
_cell_angle_alpha 90.00
_cell_angle_beta 101.23(3)
_cell_angle_gamma 90.00
_cell_formula_units_Z 2
_cell_length_a 5.3190(11)
_cell_length_b 9.5535(19)
_cell_length_c 9.7302(19)
_cell_measurement_temperature 293(2)
_cell_measurement_theta_max 27.47
_cell_measurement_theta_min 3.02
_cell_volume 484.97(18)
_computing_structure_refinement 'SHELXL-97 (Sheldrick, 1997)'
_computing_structure_solution 'SHELXS-97 (Sheldrick, 1990)'
_diffrn_ambient_temperature 293(2)
_diffrn_measured_fraction_theta_full 0.994
_diffrn_measured_fraction_theta_max 0.994
_diffrn_radiation_monochromator graphite
_diffrn_radiation_source 'fine-focus sealed tube'
_diffrn_radiation_type MoK\a
_diffrn_radiation_wavelength 0.71073
_diffrn_reflns_av_R_equivalents 0.0286
_diffrn_reflns_av_sigmaI/netI 0.0512
_diffrn_reflns_limit_h_max 6
_diffrn_reflns_limit_h_min -6
_diffrn_reflns_limit_k_max 12
_diffrn_reflns_limit_k_min -12
_diffrn_reflns_limit_l_max 12
_diffrn_reflns_limit_l_min -12
_diffrn_reflns_number 3765
_diffrn_reflns_theta_full 27.47
_diffrn_reflns_theta_max 27.47
_diffrn_reflns_theta_min 3.02
_exptl_absorpt_coefficient_mu 2.232
_exptl_absorpt_correction_T_max 0.8076
_exptl_absorpt_correction_T_min 0.5540
_exptl_absorpt_correction_type multi-scan
_exptl_crystal_colour green
_exptl_crystal_density_diffrn 1.972
_exptl_crystal_description prism
_exptl_crystal_F_000 296
_exptl_crystal_size_max 0.30
_exptl_crystal_size_mid 0.10
_exptl_crystal_size_min 0.10
_refine_diff_density_max 0.291
_refine_diff_density_min -0.530
_refine_diff_density_rms 0.082
_refine_ls_abs_structure_details 'Flack H D (1983), Acta Cryst. A39, 876-881'
_refine_ls_abs_structure_Flack 0.024(15)
_refine_ls_extinction_method none
_refine_ls_goodness_of_fit_ref 1.013
_refine_ls_hydrogen_treatment constr
_refine_ls_matrix_type full
_refine_ls_number_parameters 138
_refine_ls_number_reflns 2095
_refine_ls_number_restraints 1
_refine_ls_restrained_S_all 1.013
_refine_ls_R_factor_all 0.0328
_refine_ls_R_factor_gt 0.0295
_refine_ls_shift/su_max 0.000
_refine_ls_shift/su_mean 0.000
_refine_ls_structure_factor_coef Fsqd
_refine_ls_weighting_details 'calc w=1/[\s^2^(Fo^2^)+(0.0205P)^2^+0.0000P] where P=(Fo^2^+2Fc^2^)/3'
_refine_ls_weighting_scheme calc
_refine_ls_wR_factor_gt 0.0583
_refine_ls_wR_factor_ref 0.0602
_reflns_number_gt 1982
_reflns_number_total 2095
_reflns_threshold_expression >2sigma(I)
_cod_data_source_file ic300106k_si_001_3.cif
_cod_data_source_block C5H11NNiO7S
_cod_original_cell_volume 484.97(17)
_cod_database_code 4328974

loop_
_symmetry_equiv_pos_as_xyz
'x, y, z'
'-x, y+1/2, -z'

loop_
_atom_site_label
_atom_site_type_symbol
_atom_site_fract_x
_atom_site_fract_y
_atom_site_fract_z
_atom_site_U_iso_or_equiv
_atom_site_adp_type
_atom_site_occupancy
_atom_site_symmetry_multiplicity
_atom_site_calc_flag
_atom_site_refinement_flags
Ni1 Ni 0.04303(7) 0.34975(3) 0.88468(4) 0.01719(10) Uani 1 1 d .
S1 S -0.07899(19) 0.66951(10) 0.57871(10) 0.0342(2) Uani 1 1 d .
N1 N 0.1819(5) 0.4675(3) 0.7393(3) 0.0170(6) Uani 1 1 d .
H8 H 0.3041 0.4275 0.7154 0.020 Uiso 1 1 d R
C1 C -0.0189(6) 0.4822(3) 0.6115(3) 0.0196(7) Uani 1 1 d .
H1 H 0.0406 0.4401 0.5317 0.023 Uiso 1 1 calc R
C2 C -0.2750(6) 0.4160(3) 0.6263(3) 0.0201(7) Uani 1 1 d .
C3 C 0.2638(6) 0.6054(3) 0.8025(3) 0.0173(6) Uani 1 1 d .
H3 H 0.4458 0.6008 0.8465 0.021 Uiso 1 1 calc R
C4 C 0.1072(6) 0.6405(3) 0.9149(3) 0.0168(6) Uani 1 1 d .
C5 C 0.2276(7) 0.7146(3) 0.6867(4) 0.0268(8) Uani 1 1 d .
H5A H 0.3637 0.7092 0.6335 0.032 Uiso 1 1 calc R
H5B H 0.2240 0.8082 0.7249 0.032 Uiso 1 1 calc R
O1 O -0.4596(4) 0.4327(3) 0.5288(2) 0.0314(6) Uani 1 1 d .
O2 O -0.2822(4) 0.3482(3) 0.73769(19) 0.0234(4) Uani 1 1 d .
O3 O -0.0379(4) 0.5485(2) 0.9485(2) 0.0193(5) Uani 1 1 d .
O4 O 0.1419(4) 0.7600(2) 0.9698(2) 0.0213(5) Uani 1 1 d .
O5 O 0.3768(4) 0.3660(4) 1.0356(2) 0.0355(7) Uani 1 1 d .
H5C H 0.3618 0.4298 1.0898 0.053 Uiso 1 1 calc R
H5D H 0.5173 0.3349 1.0266 0.043 Uiso 1 1 d R
O6 O 0.1426(5) 0.1564(3) 0.8180(3) 0.0364(6) Uani 1 1 d .
H6A H 0.1480 0.0993 0.8814 0.055 Uiso 1 1 calc R
H6B H 0.2689 0.1447 0.7696 0.044 Uiso 1 1 d R
O7 O 0.4323(5) 0.5455(3) 0.2666(3) 0.0390(7) Uani 1 1 d .
H7A H 0.4533 0.5088 0.3477 0.047 Uiso 1 1 d R
H7B H 0.2877 0.5965 0.2663 0.047 Uiso 1 1 d R

loop_
_atom_site_aniso_label
_atom_site_aniso_U_11
_atom_site_aniso_U_22
_atom_site_aniso_U_33
_atom_site_aniso_U_23
_atom_site_aniso_U_13
_atom_site_aniso_U_12
Ni1 0.01974(18) 0.01421(17) 0.01807(18) 0.00090(19) 0.00480(13) 0.0012(2)
S1 0.0441(6) 0.0238(5) 0.0297(5) 0.0085(4) -0.0052(4) -0.0037(4)
N1 0.0155(14) 0.0164(12) 0.0203(14) -0.0033(11) 0.0062(11) 0.0008(10)
C1 0.0241(18) 0.0214(16) 0.0140(16) -0.0028(13) 0.0057(13) -0.0034(13)
C2 0.0226(17) 0.0184(15) 0.0198(17) -0.0036(13) 0.0059(13) -0.0028(13)
C3 0.0165(16) 0.0159(15) 0.0202(17) -0.0026(13) 0.0055(13) -0.0030(12)
C4 0.0162(15) 0.0175(16) 0.0152(15) -0.0001(12) -0.0005(12) 0.0026(12)
C5 0.035(2) 0.0235(17) 0.0229(18) 0.0003(14) 0.0086(15) -0.0089(15)
O1 0.0232(14) 0.0453(17) 0.0238(14) 0.0037(12) -0.0004(11) -0.0039(11)
O2 0.0223(10) 0.0251(10) 0.0229(10) 0.0003(14) 0.0042(8) -0.0063(15)
O3 0.0222(12) 0.0120(10) 0.0261(13) 0.0000(9) 0.0106(10) -0.0016(9)
O4 0.0250(12) 0.0202(12) 0.0203(12) -0.0053(10) 0.0086(10) -0.0039(9)
O5 0.0246(11) 0.0487(19) 0.0304(13) -0.0074(15) -0.0017(10) 0.0162(15)
O6 0.0624(19) 0.0203(13) 0.0322(15) 0.0017(12) 0.0234(13) 0.0086(13)
O7 0.0462(16) 0.0465(15) 0.0242(14) 0.0058(12) 0.0064(12) 0.0218(13)

loop_
_atom_type_symbol
_atom_type_description
_atom_type_scat_dispersion_real
_atom_type_scat_dispersion_imag
_atom_type_scat_source
C C 0.0033 0.0016 'International Tables Vol C Tables 4.2.6.8 and 6.1.1.4'
H H 0.0000 0.0000 'International Tables Vol C Tables 4.2.6.8 and 6.1.1.4'
N N 0.0061 0.0033 'International Tables Vol C Tables 4.2.6.8 and 6.1.1.4'
O O 0.0106 0.0060 'International Tables Vol C Tables 4.2.6.8 and 6.1.1.4'
S S 0.1246 0.1234 'International Tables Vol C Tables 4.2.6.8 and 6.1.1.4'
Ni Ni 0.3393 1.1124 'International Tables Vol C Tables 4.2.6.8 and 6.1.1.4'

loop_
_geom_angle_atom_site_label_1
_geom_angle_atom_site_label_2
_geom_angle_atom_site_label_3
_geom_angle
_geom_angle_site_symmetry_1
_geom_angle_site_symmetry_3
O2 Ni1 N1 83.66(10) . .
O2 Ni1 O6 90.44(12) . .
N1 Ni1 O6 97.18(10) . .
O2 Ni1 O4 91.49(9) . 2_547
N1 Ni1 O4 169.89(9) . 2_547
O6 Ni1 O4 91.71(9) . 2_547
O2 Ni1 O3 91.13(11) . .
N1 Ni1 O3 80.08(9) . .
O6 Ni1 O3 176.67(10) . .
O4 Ni1 O3 91.19(8) 2_547 .
O2 Ni1 O5 176.13(16) . .
N1 Ni1 O5 94.21(11) . .
O6 Ni1 O5 93.04(12) . .
O4 Ni1 O5 90.11(9) 2_547 .
O3 Ni1 O5 85.31(11) . .
C5 S1 C1 91.40(15) . .
C1 N1 C3 111.7(2) . .
C1 N1 Ni1 109.45(18) . .
C3 N1 Ni1 108.45(19) . .
N1 C1 C2 113.0(2) . .
N1 C1 S1 108.2(2) . .
C2 C1 S1 106.9(2) . .
O1 C2 O2 124.7(3) . .
O1 C2 C1 117.5(3) . .
O2 C2 C1 117.7(3) . .
N1 C3 C5 108.5(2) . .
N1 C3 C4 109.5(3) . .
C5 C3 C4 111.7(3) . .
O3 C4 O4 124.9(3) . .
O3 C4 C3 118.6(3) . .
O4 C4 C3 116.4(3) . .
C3 C5 S1 103.7(2) . .
C2 O2 Ni1 115.9(2) . .
C4 O3 Ni1 113.01(18) . .
C4 O4 Ni1 128.20(19) . 2_557

loop_
_geom_bond_atom_site_label_1
_geom_bond_atom_site_label_2
_geom_bond_distance
_geom_bond_site_symmetry_2
Ni1 O2 2.019(2) .
Ni1 N1 2.054(3) .
Ni1 O6 2.061(2) .
Ni1 O4 2.062(2) 2_547
Ni1 O3 2.069(2) .
Ni1 O5 2.078(2) .
S1 C5 1.812(4) .
S1 C1 1.834(3) .
N1 C1 1.480(4) .
N1 C3 1.483(4) .
C1 C2 1.534(4) .
C2 O1 1.235(4) .
C2 O2 1.270(4) .
C3 C5 1.520(4) .
C3 C4 1.535(4) .
C4 O3 1.254(4) .
C4 O4 1.258(4) .
O4 Ni1 2.062(2) 2_557
